data_2218588
loop_
_publ_author_name
'Choi, Hong Dae'
'Seo, Pil Ja'
'Son, Byeng Wha'
'Lee, Uk'

_publ_section_title
;
 2-(4-Iodophenyl)-5,7-dimethyl-3-methylsulfinyl-1-benzofuran
;
_journal_coeditor_code ZL2115
_journal_issue 6
_journal_name_full 'Acta Crystallographica Section E'
_journal_page_first o1088
_journal_paper_doi 10.1107/S1600536808014104
_journal_volume 64
_journal_year 2008
_chemical_formula_iupac 'C17 H15 I O2 S'
_chemical_formula_moiety 'C17 H15 I O2 S'
_chemical_formula_sum 'C17 H15 I O2 S'
_chemical_formula_weight 410.25
_chemical_melting_point_gt 450
_chemical_melting_point_lt 451
_chemical_name_systematic
;
2-(4-Iodophenyl)-5,7-dimethyl-3-methylsulfinyl-1-benzofuran
;
_space_group_IT_number 2
_symmetry_cell_setting triclinic
_symmetry_space_group_name_Hall '-P 1'
_symmetry_space_group_name_H-M 'P -1'
_atom_sites_solution_hydrogens geom
_atom_sites_solution_primary direct
_atom_sites_solution_secondary difmap
_audit_creation_method 'form.cif (version 2.0)'
_cell_angle_alpha 94.580(2)
_cell_angle_beta 100.949(2)
_cell_angle_gamma 113.725(2)
_cell_formula_units_Z 2
_cell_length_a 8.6320(9)
_cell_length_b 8.9170(10)
_cell_length_c 11.6380(10)
_cell_measurement_reflns_used 5631
_cell_measurement_temperature 293(2)
_cell_measurement_theta_max 28.28
_cell_measurement_theta_min 2.53
_cell_volume 792.90(14)
_computing_cell_refinement 'SAINT (Bruker, 2001)'
_computing_data_collection 'SMART (Bruker, 2001)'
_computing_data_reduction 'SAINT (Bruker, 2001)'
_computing_molecular_graphics 'ORTEP-3 (Farrugia, 1997) and DIAMOND (Brandenburg, 1998)'
_computing_publication_material 'SHELXL97 (Sheldrick, 2008)'
_computing_structure_refinement 'SHELXL97 (Sheldrick, 2008)'
_computing_structure_solution 'SHELXS97 (Sheldrick, 2008)'
_diffrn_ambient_temperature 293(2)
_diffrn_detector_area_resol_mean 10.0
_diffrn_measured_fraction_theta_full 0.985
_diffrn_measured_fraction_theta_max 0.985
_diffrn_measurement_device_type 'Bruker SMART CCD'
_diffrn_measurement_method '\f and \w'
_diffrn_radiation_monochromator graphite
_diffrn_radiation_source 'fine-focus sealed tube'
_diffrn_radiation_type MoK\a
_diffrn_radiation_wavelength 0.71069
_diffrn_reflns_av_R_equivalents 0.0288
_diffrn_reflns_av_sigmaI/netI 0.0342
_diffrn_reflns_limit_h_max 10
_diffrn_reflns_limit_h_min -11
_diffrn_reflns_limit_k_max 11
_diffrn_reflns_limit_k_min -11
_diffrn_reflns_limit_l_max 14
_diffrn_reflns_limit_l_min -14
_diffrn_reflns_number 6882
_diffrn_reflns_theta_full 27.00
_diffrn_reflns_theta_max 27.00
_diffrn_reflns_theta_min 1.81
_diffrn_standards_number 0
_exptl_absorpt_coefficient_mu 2.152
_exptl_absorpt_correction_T_max 0.647
_exptl_absorpt_correction_T_min 0.594
_exptl_absorpt_correction_type multi-scan
_exptl_absorpt_process_details '(SADABS; Sheldrick, 2000)'
_exptl_crystal_colour colorless
_exptl_crystal_density_diffrn 1.718
_exptl_crystal_density_method 'not measured'
_exptl_crystal_description block
_exptl_crystal_F_000 404
_exptl_crystal_size_max 0.40
_exptl_crystal_size_mid 0.20
_exptl_crystal_size_min 0.20
_refine_diff_density_max 0.497
_refine_diff_density_min -0.664
_refine_ls_extinction_method none
_refine_ls_goodness_of_fit_ref 1.217
_refine_ls_hydrogen_treatment constr
_refine_ls_matrix_type full
_refine_ls_number_parameters 192
_refine_ls_number_reflns 3408
_refine_ls_number_restraints 0
_refine_ls_restrained_S_all 1.217
_refine_ls_R_factor_all 0.0276
_refine_ls_R_factor_gt 0.0251
_refine_ls_shift/su_max 0.001
_refine_ls_shift/su_mean 0.000
_refine_ls_structure_factor_coef Fsqd
_refine_ls_weighting_details 'calc w=1/[\s^2^(Fo^2^)+(0.0374P)^2^+0.4132P] where P=(Fo^2^+2Fc^2^)/3'
_refine_ls_weighting_scheme calc
_refine_ls_wR_factor_gt 0.0683
_refine_ls_wR_factor_ref 0.0800
_reflns_number_gt 3214
_reflns_number_total 3408
_reflns_threshold_expression I>2\s(I)
_cod_data_source_file zl2115.cif
_cod_data_source_block I
_cod_original_sg_symbol_Hall -p_1
_cod_database_code 2218588
_cod_database_fobs_code 2218588

loop_
_symmetry_equiv_pos_as_xyz
'x, y, z'
'-x, -y, -z'

loop_
_atom_site_type_symbol
_atom_site_label
_atom_site_fract_x
_atom_site_fract_y
_atom_site_fract_z
_atom_site_U_iso_or_equiv
_atom_site_adp_type
_atom_site_calc_flag
_atom_site_refinement_flags
_atom_site_occupancy
I I 0.26443(2) 0.23987(2) -0.006964(16) 0.03233(9) Uani d . 1
S S 0.10120(10) 0.19886(8) 0.60394(7) 0.02931(16) Uani d . 1
O O1 0.3173(3) 0.6586(2) 0.54519(18) 0.0262(4) Uani d . 1
O O2 0.2055(3) 0.1813(3) 0.7150(2) 0.0374(5) Uani d . 1
C C1 0.1717(4) 0.4134(3) 0.6002(3) 0.0262(6) Uani d . 1
C C2 0.2089(4) 0.5443(3) 0.6979(3) 0.0259(5) Uani d . 1
C C3 0.1802(4) 0.5533(4) 0.8114(3) 0.0294(6) Uani d . 1
H H3 0.1197 0.4569 0.8393 0.035 Uiso calc R 1
C C4 0.2430(4) 0.7078(4) 0.8822(3) 0.0309(6) Uani d . 1
C C5 0.3335(4) 0.8521(4) 0.8378(3) 0.0307(6) Uani d . 1
H H5 0.3738 0.9548 0.8862 0.037 Uiso calc R 1
C C6 0.3655(4) 0.8489(4) 0.7256(3) 0.0282(6) Uani d . 1
C C7 0.2995(4) 0.6914(3) 0.6586(3) 0.0256(6) Uani d . 1
C C8 0.2386(4) 0.4876(3) 0.5117(3) 0.0256(5) Uani d . 1
C C9 0.2460(4) 0.4269(3) 0.3936(2) 0.0247(5) Uani d . 1
C C10 0.1189(4) 0.2744(4) 0.3281(3) 0.0286(6) Uani d . 1
H H10 0.0280 0.2098 0.3599 0.034 Uiso calc R 1
C C11 0.1279(4) 0.2191(4) 0.2158(3) 0.0292(6) Uani d . 1
H H11 0.0438 0.1169 0.1728 0.035 Uiso calc R 1
C C12 0.2623(4) 0.3162(4) 0.1674(3) 0.0268(6) Uani d . 1
C C13 0.3902(4) 0.4699(4) 0.2319(3) 0.0289(6) Uani d . 1
H H13 0.4803 0.5348 0.1997 0.035 Uiso calc R 1
C C14 0.3811(4) 0.5239(3) 0.3437(3) 0.0274(6) Uani d . 1
H H14 0.4656 0.6259 0.3866 0.033 Uiso calc R 1
C C15 0.2162(5) 0.7226(5) 1.0062(3) 0.0416(8) Uani d . 1
H H15A 0.0937 0.6706 1.0029 0.062 Uiso calc R 1
H H15B 0.2633 0.8380 1.0409 0.062 Uiso calc R 1
H H15C 0.2745 0.6687 1.0538 0.062 Uiso calc R 1
C C16 0.4651(4) 1.0036(4) 0.6797(3) 0.0387(7) Uani d . 1
H H16A 0.3979 1.0671 0.6682 0.058 Uiso calc R 1
H H16B 0.4867 0.9730 0.6054 0.058 Uiso calc R 1
H H16C 0.5742 1.0693 0.7362 0.058 Uiso calc R 1
C C17 -0.1093(4) 0.1531(4) 0.6283(4) 0.0471(9) Uani d . 1
H H17A -0.1675 0.0368 0.6314 0.071 Uiso calc R 1
H H17B -0.1764 0.1801 0.5646 0.071 Uiso calc R 1
H H17C -0.0976 0.2176 0.7022 0.071 Uiso calc R 1

loop_
_atom_site_aniso_label
_atom_site_aniso_U_11
_atom_site_aniso_U_22
_atom_site_aniso_U_33
_atom_site_aniso_U_12
_atom_site_aniso_U_13
_atom_site_aniso_U_23
I 0.03823(13) 0.03425(13) 0.02494(12) 0.01616(9) 0.00863(8) 0.00135(8)
S 0.0364(4) 0.0219(3) 0.0299(4) 0.0120(3) 0.0091(3) 0.0058(3)
O1 0.0313(10) 0.0209(9) 0.0256(10) 0.0103(8) 0.0077(8) 0.0028(8)
O2 0.0405(12) 0.0360(12) 0.0384(13) 0.0193(10) 0.0058(10) 0.0135(10)
C1 0.0298(13) 0.0227(13) 0.0263(14) 0.0123(11) 0.0052(11) 0.0037(11)
C2 0.0287(13) 0.0234(13) 0.0264(14) 0.0126(11) 0.0052(11) 0.0045(11)
C3 0.0312(14) 0.0304(14) 0.0289(15) 0.0145(12) 0.0085(12) 0.0075(12)
C4 0.0295(14) 0.0385(16) 0.0265(15) 0.0166(13) 0.0069(11) 0.0027(12)
C5 0.0298(14) 0.0269(14) 0.0318(15) 0.0109(12) 0.0050(12) -0.0023(12)
C6 0.0240(13) 0.0253(13) 0.0339(15) 0.0100(11) 0.0068(11) 0.0011(11)
C7 0.0254(13) 0.0250(13) 0.0264(14) 0.0117(11) 0.0049(11) 0.0031(11)
C8 0.0260(13) 0.0219(13) 0.0269(14) 0.0097(10) 0.0032(11) 0.0036(11)
C9 0.0271(13) 0.0237(13) 0.0224(13) 0.0114(11) 0.0031(10) 0.0042(10)
C10 0.0275(13) 0.0271(14) 0.0272(14) 0.0077(11) 0.0060(11) 0.0051(11)
C11 0.0294(14) 0.0248(13) 0.0257(14) 0.0067(11) 0.0017(11) 0.0000(11)
C12 0.0299(14) 0.0283(14) 0.0233(13) 0.0150(11) 0.0038(11) 0.0031(11)
C13 0.0293(14) 0.0277(14) 0.0296(15) 0.0109(11) 0.0091(12) 0.0069(11)
C14 0.0276(13) 0.0227(13) 0.0271(14) 0.0078(11) 0.0037(11) 0.0017(11)
C15 0.0498(19) 0.0454(18) 0.0279(17) 0.0184(15) 0.0118(15) 0.0014(14)
C16 0.0398(17) 0.0259(15) 0.0469(19) 0.0079(13) 0.0182(15) 0.0024(14)
C17 0.0318(16) 0.0336(17) 0.076(3) 0.0111(14) 0.0151(17) 0.0201(18)

loop_
_atom_type_symbol
_atom_type_description
_atom_type_scat_dispersion_real
_atom_type_scat_dispersion_imag
_atom_type_scat_source
C C 0.0033 0.0016 'International Tables Vol C Tables 4.2.6.8 and 6.1.1.4'
H H 0.0000 0.0000 'International Tables Vol C Tables 4.2.6.8 and 6.1.1.4'
O O 0.0106 0.0060 'International Tables Vol C Tables 4.2.6.8 and 6.1.1.4'
S S 0.1246 0.1234 'International Tables Vol C Tables 4.2.6.8 and 6.1.1.4'
I I -0.4742 1.8119 'International Tables Vol C Tables 4.2.6.8 and 6.1.1.4'

loop_
_geom_angle_atom_site_label_1
_geom_angle_atom_site_label_2
_geom_angle_atom_site_label_3
_geom_angle_site_symmetry_3
_geom_angle
C12 I O2 1_554 164.01(9)
O2 S C1 . 107.81(13)
O2 S C17 . 105.98(17)
C1 S C17 . 99.04(15)
C7 O1 C8 . 106.5(2)
C8 C1 C2 . 107.5(2)
C8 C1 S . 123.8(2)
C2 C1 S . 127.1(2)
C3 C2 C7 . 119.0(3)
C3 C2 C1 . 136.5(3)
C7 C2 C1 . 104.5(2)
C4 C3 C2 . 119.1(3)
C4 C3 H3 . 120.5
C2 C3 H3 . 120.5
C3 C4 C5 . 119.4(3)
C3 C4 C15 . 120.7(3)
C5 C4 C15 . 119.9(3)
C6 C5 C4 . 123.4(3)
C6 C5 H5 . 118.3
C4 C5 H5 . 118.3
C7 C6 C5 . 114.7(3)
C7 C6 C16 . 122.2(3)
C5 C6 C16 . 123.0(3)
O1 C7 C6 . 124.7(3)
O1 C7 C2 . 110.9(2)
C6 C7 C2 . 124.4(3)
C1 C8 O1 . 110.5(2)
C1 C8 C9 . 134.5(3)
O1 C8 C9 . 115.0(2)
C10 C9 C14 . 119.2(3)
C10 C9 C8 . 121.0(3)
C14 C9 C8 . 119.8(2)
C11 C10 C9 . 120.1(3)
C11 C10 H10 . 119.9
C9 C10 H10 . 119.9
C10 C11 C12 . 120.1(3)
C10 C11 H11 . 119.9
C12 C11 H11 . 119.9
C11 C12 C13 . 120.3(3)
C11 C12 I . 119.8(2)
C13 C12 I . 119.8(2)
C14 C13 C12 . 119.4(3)
C14 C13 H13 . 120.3
C12 C13 H13 . 120.3
C13 C14 C9 . 120.9(3)
C13 C14 H14 . 119.5
C9 C14 H14 . 119.5
C4 C15 H15A . 109.5
C4 C15 H15B . 109.5
H15A C15 H15B . 109.5
C4 C15 H15C . 109.5
H15A C15 H15C . 109.5
H15B C15 H15C . 109.5
C6 C16 H16A . 109.5
C6 C16 H16B . 109.5
H16A C16 H16B . 109.5
C6 C16 H16C . 109.5
H16A C16 H16C . 109.5
H16B C16 H16C . 109.5
S C17 H17A . 109.5
S C17 H17B . 109.5
H17A C17 H17B . 109.5
S C17 H17C . 109.5
H17A C17 H17C . 109.5
H17B C17 H17C . 109.5

loop_
_geom_bond_atom_site_label_1
_geom_bond_atom_site_label_2
_geom_bond_site_symmetry_2
_geom_bond_distance
I C12 . 2.094(3)
I O2 1_554 3.145(2)
S O2 . 1.486(2)
S C1 . 1.766(3)
S C17 . 1.780(4)
O1 C7 . 1.379(3)
O1 C8 . 1.382(3)
C1 C8 . 1.364(4)
C1 C2 . 1.452(4)
C2 C3 . 1.391(4)
C2 C7 . 1.396(4)
C3 C4 . 1.385(4)
C3 H3 . 0.9300
C4 C5 . 1.409(4)
C4 C15 . 1.508(4)
C5 C6 . 1.385(4)
C5 H5 . 0.9300
C6 C7 . 1.385(4)
C6 C16 . 1.505(4)
C8 C9 . 1.459(4)
C9 C10 . 1.396(4)
C9 C14 . 1.404(4)
C10 C11 . 1.387(4)
C10 H10 . 0.9300
C11 C12 . 1.390(4)
C11 H11 . 0.9300
C12 C13 . 1.401(4)
C13 C14 . 1.378(4)
C13 H13 . 0.9300
C14 H14 . 0.9300
C15 H15A . 0.9600
C15 H15B . 0.9600
C15 H15C . 0.9600
C16 H16A . 0.9600
C16 H16B . 0.9600
C16 H16C . 0.9600
C17 H17A . 0.9600
C17 H17B . 0.9600
C17 H17C . 0.9600

loop_
_geom_hbond_atom_site_label_D
_geom_hbond_atom_site_label_H
_geom_hbond_atom_site_label_A
_geom_hbond_site_symmetry_A
_geom_hbond_distance_DH
_geom_hbond_distance_HA
_geom_hbond_distance_DA
_geom_hbond_angle_DHA
_geom_hbond_publ_flag
C16 H16B O1 . 0.96 2.55 2.975(4) 107.2 yes
C16 H16A O2 1_565 0.96 2.39 3.288(4) 155.5 yes
C17 H17B O1 2_566 0.96 2.51 3.422(4) 159.1 yes

loop_
_geom_torsion_atom_site_label_1
_geom_torsion_atom_site_label_2
_geom_torsion_atom_site_label_3
_geom_torsion_atom_site_label_4
_geom_torsion
O2 S C1 C8 120.8(3)
C17 S C1 C8 -129.1(3)
O2 S C1 C2 -43.3(3)
C17 S C1 C2 66.8(3)
C8 C1 C2 C3 -178.7(3)
S C1 C2 C3 -12.5(5)
C8 C1 C2 C7 -0.5(3)
S C1 C2 C7 165.7(2)
C7 C2 C3 C4 -0.3(4)
C1 C2 C3 C4 177.8(3)
C2 C3 C4 C5 0.3(4)
C2 C3 C4 C15 -179.4(3)
C3 C4 C5 C6 -0.6(5)
C15 C4 C5 C6 179.1(3)
C4 C5 C6 C7 0.7(4)
C4 C5 C6 C16 -178.9(3)
C8 O1 C7 C6 178.1(3)
C8 O1 C7 C2 -0.7(3)
C5 C6 C7 O1 -179.4(3)
C16 C6 C7 O1 0.2(5)
C5 C6 C7 C2 -0.7(4)
C16 C6 C7 C2 178.9(3)
C3 C2 C7 O1 179.3(2)
C1 C2 C7 O1 0.7(3)
C3 C2 C7 C6 0.5(4)
C1 C2 C7 C6 -178.1(3)
C2 C1 C8 O1 0.1(3)
S C1 C8 O1 -166.67(19)
C2 C1 C8 C9 179.4(3)
S C1 C8 C9 12.6(5)
C7 O1 C8 C1 0.4(3)
C7 O1 C8 C9 -179.1(2)
C1 C8 C9 C10 27.6(5)
O1 C8 C9 C10 -153.1(3)
C1 C8 C9 C14 -153.4(3)
O1 C8 C9 C14 25.9(4)
C14 C9 C10 C11 0.8(4)
C8 C9 C10 C11 179.8(3)
C9 C10 C11 C12 -0.8(4)
C10 C11 C12 C13 0.4(4)
C10 C11 C12 I -175.5(2)
C11 C12 C13 C14 -0.1(4)
I C12 C13 C14 175.8(2)
C12 C13 C14 C9 0.2(4)
C10 C9 C14 C13 -0.5(4)
C8 C9 C14 C13 -179.5(3)
